data_7008954
loop_
_publ_author_name
'M. Dolores Santana'
'Gabriel Garc\'ia'
'Antonio Rufete'
'M. Carmen Ram\'irez de Arellano'
'Gregorio L\'opez'

_publ_section_title
;
 Synthesis, characterization and crystal structures of the first
 pentacoordinate nickel(II) complexes containing N,S-donor ligands
;
_journal_issue 4
_journal_name_full 'J. Chem. Soc., Dalton Trans.'
_journal_page_first 619
_journal_page_last 625
_journal_paper_doi 10.1039/a907367a
_journal_year 2000
_chemical_formula_sum 'C18 H31 Cl N4 Ni O4 S'
_chemical_formula_weight 493.69
_chemical_name_systematic
; 
 ? 
;
_space_group_IT_number 19
_symmetry_cell_setting orthorhombic
_symmetry_space_group_name_Hall 'P 2ac 2ab'
_symmetry_space_group_name_H-M 'P 21 21 21'
_atom_sites_solution_hydrogens geom
_atom_sites_solution_primary Patterson
_atom_sites_solution_secondary difmap
_audit_creation_method SHELXL
_cell_angle_alpha 90.00
_cell_angle_beta 90.00
_cell_angle_gamma 90.00
_cell_formula_units_Z 4
_cell_length_a 11.030(2)
_cell_length_b 12.477(2)
_cell_length_c 15.874(3)
_cell_measurement_reflns_used 50
_cell_measurement_temperature 173(2)
_cell_measurement_theta_max 11.5
_cell_measurement_theta_min 5.6
_cell_volume 2184.6(7)
_computing_cell_refinement 'Siemens XSCANS'
_computing_data_collection 'Siemens XSCANS'
_computing_data_reduction 'Siemens XSCANS'
_computing_molecular_graphics 'Siemens SHELXTL'
_computing_publication_material 'Siemens SHELXTL'
_computing_structure_refinement 'SHELXL-93 (Sheldrick, 1993)'
_computing_structure_solution 'SHELXS-86 (Sheldrick, 1990)'
_diffrn_ambient_temperature 173(2)
_diffrn_measurement_device 'Siemens P4'
_diffrn_measurement_method \w-scans
_diffrn_radiation_monochromator graphite
_diffrn_radiation_source 'fine-focus sealed tube'
_diffrn_radiation_type MoK\a
_diffrn_radiation_wavelength 0.71073
_diffrn_reflns_av_R_equivalents 0.1053
_diffrn_reflns_av_sigmaI/netI 0.1138
_diffrn_reflns_limit_h_max 12
_diffrn_reflns_limit_h_min -12
_diffrn_reflns_limit_k_max 14
_diffrn_reflns_limit_k_min 0
_diffrn_reflns_limit_l_max 17
_diffrn_reflns_limit_l_min 0
_diffrn_reflns_number 3498
_diffrn_reflns_theta_max 23.50
_diffrn_reflns_theta_min 3.04
_diffrn_standards_decay_% 3.2
_diffrn_standards_interval_count 247
_diffrn_standards_number 3
_exptl_absorpt_coefficient_mu 1.138
_exptl_absorpt_correction_T_max 0.600
_exptl_absorpt_correction_T_min 0.422
_exptl_absorpt_correction_type psi-scan
_exptl_crystal_colour green
_exptl_crystal_density_diffrn 1.501
_exptl_crystal_description prism
_exptl_crystal_F_000 1040
_exptl_crystal_size_max 0.42
_exptl_crystal_size_mid 0.14
_exptl_crystal_size_min 0.12
_refine_diff_density_max 0.705
_refine_diff_density_min -0.878
_refine_diff_density_rms 0.145
_refine_ls_abs_structure_details 'Flack H D (1983), Acta Cryst. A39, 876-881'
_refine_ls_abs_structure_Flack 0.44(6)
_refine_ls_extinction_method none
_refine_ls_goodness_of_fit_all 1.075
_refine_ls_goodness_of_fit_obs 1.117
_refine_ls_hydrogen_treatment riding
_refine_ls_matrix_type full
_refine_ls_number_parameters 263
_refine_ls_number_reflns 3196
_refine_ls_number_restraints 229
_refine_ls_restrained_S_all 1.392
_refine_ls_restrained_S_obs 1.064
_refine_ls_R_factor_all 0.1302
_refine_ls_R_factor_obs 0.0865
_refine_ls_shift/esd_max 0.000
_refine_ls_shift/esd_mean 0.000
_refine_ls_structure_factor_coef Fsqd
_refine_ls_weighting_details 'w=1/[\s^2^(Fo^2^)+(0.1607P)^2^+0.0000P] where P=(Fo^2^+2Fc^2^)/3'
_refine_ls_weighting_scheme calc
_refine_ls_wR_factor_all 0.3368
_refine_ls_wR_factor_obs 0.2278
_reflns_number_observed 2364
_reflns_number_total 3220
_reflns_observed_criterion >2sigma(I)
_cod_data_source_file a907367a.txt
_cod_data_source_block first
_cod_depositor_comments
;
The following automatic conversions were performed:
'_symmetry_cell_setting' value 'Orthorhombic' changed to 'orthorhombic'
according to '/home/saulius/struct/CIF-dictionaries/cif_core.dic'
dictionary named 'cif_core.dic' version 2.4.1 from 2010-06-29.

Automatic conversion script
Id: cif_fix_enum 1527 2010-12-29 10:47:43Z saulius 

The following automatic conversions were performed:

'_exptl_absorpt_correction_type' tag value 'Psi-scans' was replaced
with 'psi-scan' value.

Automatic conversion script
Id: cif_fix_values 1646 2011-03-28 12:23:43Z adriana 

The following automatic conversions were performed:

'_refine_ls_weighting_scheme' value 'calc
w=1/[\s^2^(Fo^2^)+(0.1607P)^2^+0.0000P] where P=(Fo^2^+2Fc^2^)/3' was
changed to 'calc'. New tag '_refine_ls_weighting_details' was
created. The value of the new tag was set to
'w=1/[\s^2^(Fo^2^)+(0.1607P)^2^+0.0000P] where P=(Fo^2^+2Fc^2^)/3'.

Automatic conversion script
Id: cif_fix_values 3143 2015-03-26 13:38:13Z robertas 
;
_cod_original_cell_volume 2184.5(6)
_cod_original_sg_symbol_H-M P2(1)2(1)2(1)
_cod_database_code 7008954

loop_
_symmetry_equiv_pos_as_xyz
'x, y, z'
'-x+1/2, -y, z+1/2'
'-x, y+1/2, -z+1/2'
'x+1/2, -y+1/2, -z'

loop_
_atom_site_aniso_label
_atom_site_aniso_U_11
_atom_site_aniso_U_22
_atom_site_aniso_U_33
_atom_site_aniso_U_23
_atom_site_aniso_U_13
_atom_site_aniso_U_12
Ni 0.0181(7) 0.0114(8) 0.0267(8) 0.0019(7) -0.0012(7) 0.0005(6)
S 0.027(2) 0.016(2) 0.055(2) 0.013(2) -0.009(2) -0.0013(15)
N1 0.024(5) 0.010(5) 0.039(6) -0.002(5) 0.005(5) -0.009(4)
N2 0.022(5) 0.022(5) 0.029(5) -0.007(5) 0.003(4) -0.003(4)
N3 0.018(5) 0.028(6) 0.026(5) 0.001(5) -0.001(4) 0.001(4)
N4 0.023(5) 0.018(5) 0.037(6) 0.006(5) -0.002(5) 0.001(4)
C1 0.040(8) 0.023(7) 0.041(7) -0.020(6) 0.006(6) -0.017(6)
C2 0.028(7) 0.017(7) 0.052(7) -0.006(6) 0.003(7) 0.003(5)
C3 0.037(7) 0.016(5) 0.050(8) -0.014(6) 0.006(7) -0.007(5)
C4 0.034(7) 0.028(6) 0.020(7) 0.004(5) 0.009(5) -0.001(5)
C5 0.040(8) 0.030(6) 0.022(6) 0.005(6) 0.001(5) 0.005(6)
C6 0.027(7) 0.019(7) 0.029(6) -0.003(5) -0.003(5) 0.007(5)
C7 0.013(6) 0.031(7) 0.034(7) 0.000(6) 0.006(5) 0.007(5)
C8 0.028(6) 0.021(6) 0.031(8) 0.010(5) 0.004(5) 0.005(4)
C9 0.019(5) 0.031(6) 0.038(8) -0.001(6) 0.000(6) -0.002(5)
C10 0.023(5) 0.019(6) 0.038(7) 0.000(6) 0.015(5) -0.006(5)
C11 0.041(8) 0.027(8) 0.023(6) -0.004(6) 0.005(5) -0.002(6)
C12 0.033(8) 0.021(6) 0.036(8) 0.004(6) 0.011(6) -0.001(5)
C13 0.018(5) 0.027(6) 0.057(9) 0.001(7) 0.004(7) 0.001(5)
C14 0.032(6) 0.025(6) 0.018(6) 0.011(6) -0.002(5) -0.002(5)
C15 0.027(6) 0.029(6) 0.062(9) 0.019(8) -0.012(6) -0.006(6)
C16 0.032(7) 0.029(7) 0.030(8) -0.002(6) 0.000(6) -0.002(5)
C17 0.032(7) 0.029(6) 0.029(7) -0.002(6) -0.007(5) 0.003(6)
C18 0.033(6) 0.027(6) 0.029(7) -0.005(6) 0.000(5) -0.004(5)
Cl 0.026(2) 0.020(2) 0.043(2) -0.0045(15) 0.0064(14) -0.0001(12)
O1 0.071(8) 0.014(5) 0.068(8) -0.019(5) 0.018(7) 0.004(5)
O2 0.027(6) 0.059(8) 0.138(13) -0.011(8) 0.022(7) 0.013(5)
O3 0.073(8) 0.042(7) 0.063(8) 0.009(6) 0.021(7) 0.007(7)
O4 0.090(10) 0.041(7) 0.062(8) -0.003(6) -0.041(7) -0.024(6)

loop_
_atom_site_label
_atom_site_type_symbol
_atom_site_fract_x
_atom_site_fract_y
_atom_site_fract_z
_atom_site_U_iso_or_equiv
_atom_site_thermal_displace_type
_atom_site_occupancy
_atom_site_calc_flag
_atom_site_refinement_flags
_atom_site_disorder_group
Ni Ni 0.67778(13) 0.51182(11) 0.10919(9) 0.0187(4) Uani 1 d . .
S S 0.8151(3) 0.3780(3) 0.1659(2) 0.0327(9) Uani 1 d . .
N1 N 0.5249(9) 0.4233(8) 0.0990(8) 0.024(2) Uani 1 d U .
N2 N 0.7191(8) 0.5042(9) -0.0186(6) 0.024(2) Uani 1 d U .
N3 N 0.5786(9) 0.6496(8) 0.1162(7) 0.024(2) Uani 1 d U .
H3 H 0.6326(9) 0.6997(8) 0.1380(7) 0.029 Uiso 1 calc R .
N4 N 0.8332(10) 0.5843(8) 0.1594(7) 0.026(2) Uani 1 d U .
C1 C 0.5457(14) 0.3203(12) 0.0565(10) 0.035(3) Uani 1 d U .
H1A H 0.4723(14) 0.2751(12) 0.0607(10) 0.042 Uiso 1 calc R .
H1B H 0.6137(14) 0.2819(12) 0.0838(10) 0.042 Uiso 1 calc R .
C2 C 0.5759(12) 0.3418(11) -0.0368(10) 0.033(3) Uani 1 d U .
H2A H 0.5717(12) 0.2733(11) -0.0681(10) 0.039 Uiso 1 calc R .
H2B H 0.5136(12) 0.3903(11) -0.0605(10) 0.039 Uiso 1 calc R .
C3 C 0.7017(13) 0.3920(10) -0.0509(10) 0.034(3) Uani 1 d U .
H3A H 0.7629(13) 0.3454(10) -0.0237(10) 0.041 Uiso 1 calc R .
H3B H 0.7186(13) 0.3920(10) -0.1121(10) 0.041 Uiso 1 calc R .
C4 C 0.6457(12) 0.5786(11) -0.0701(8) 0.027(3) Uani 1 d U .
H4A H 0.5644(12) 0.5466(11) -0.0784(8) 0.033 Uiso 1 calc R .
H4B H 0.6840(12) 0.5852(11) -0.1263(8) 0.033 Uiso 1 calc R .
C5 C 0.6299(13) 0.6919(11) -0.0328(8) 0.031(3) Uani 1 d U .
H5A H 0.7090(13) 0.7165(11) -0.0106(8) 0.037 Uiso 1 calc R .
H5B H 0.6058(13) 0.7415(11) -0.0785(8) 0.037 Uiso 1 calc R .
C6 C 0.5368(12) 0.6982(11) 0.0370(8) 0.025(3) Uani 1 d U .
H6A H 0.5164(12) 0.7743(11) 0.0473(8) 0.030 Uiso 1 calc R .
H6B H 0.4619(12) 0.6613(11) 0.0185(8) 0.030 Uiso 1 calc R .
C7 C 0.4886(11) 0.6357(12) 0.1834(9) 0.026(3) Uani 1 d U .
C8 C 0.3847(12) 0.5593(10) 0.1577(9) 0.026(3) Uani 1 d U .
H8A H 0.3336(12) 0.5474(10) 0.2081(9) 0.032 Uiso 1 calc R .
H8B H 0.3340(12) 0.5971(10) 0.1158(9) 0.032 Uiso 1 calc R .
C9 C 0.4155(11) 0.4521(11) 0.1222(9) 0.029(3) Uani 1 d U .
C10 C 0.8493(10) 0.5294(10) -0.0290(8) 0.027(3) Uani 1 d U .
H10A H 0.8978(10) 0.4801(10) 0.0052(8) 0.032 Uiso 1 calc R .
H10B H 0.8645(10) 0.6033(10) -0.0108(8) 0.032 Uiso 1 calc R .
H10C H 0.8718(10) 0.5217(10) -0.0884(8) 0.032 Uiso 1 calc R .
C11 C 0.5532(13) 0.5964(12) 0.2616(9) 0.030(3) Uani 1 d U .
H11A H 0.6184(13) 0.6464(12) 0.2763(9) 0.036 Uiso 1 calc R .
H11B H 0.5877(13) 0.5253(12) 0.2509(9) 0.036 Uiso 1 calc R .
H11C H 0.4954(13) 0.5920(12) 0.3084(9) 0.036 Uiso 1 calc R .
C12 C 0.4254(13) 0.7446(11) 0.2074(9) 0.030(3) Uani 1 d U .
H12A H 0.3823(13) 0.7730(11) 0.1582(9) 0.036 Uiso 1 calc R .
H12B H 0.4869(13) 0.7963(11) 0.2257(9) 0.036 Uiso 1 calc R .
H12C H 0.3676(13) 0.7323(11) 0.2533(9) 0.036 Uiso 1 calc R .
C13 C 0.3038(11) 0.3825(10) 0.1070(10) 0.034(3) Uani 1 d U .
H13A H 0.3288(11) 0.3132(10) 0.0838(10) 0.041 Uiso 1 calc R .
H13B H 0.2496(11) 0.4186(10) 0.0671(10) 0.041 Uiso 1 calc R .
H13C H 0.2611(11) 0.3711(10) 0.1605(10) 0.041 Uiso 1 calc R .
C14 C 0.8920(10) 0.4948(11) 0.1876(7) 0.025(3) Uani 1 d U .
C15 C 0.9993(12) 0.5078(13) 0.2318(10) 0.039(3) Uani 1 d U .
H15 H 1.0407(12) 0.4463(13) 0.2522(10) 0.047 Uiso 1 calc R .
C16 C 1.0466(13) 0.6062(12) 0.2466(9) 0.030(3) Uani 1 d U .
H16 H 1.1223(13) 0.6130(12) 0.2747(9) 0.036 Uiso 1 calc R .
C17 C 0.9841(13) 0.6976(12) 0.2205(9) 0.030(3) Uani 1 d U .
H17 H 1.0127(13) 0.7675(12) 0.2334(9) 0.036 Uiso 1 calc R .
C18 C 0.8805(12) 0.6821(12) 0.1760(9) 0.029(3) Uani 1 d U .
H18 H 0.8389(12) 0.7433(12) 0.1553(9) 0.035 Uiso 1 calc R .
Cl Cl 0.7136(3) 0.9675(3) 0.0926(2) 0.0298(8) Uani 1 d U .
O1 O 0.7033(11) 1.0778(7) 0.1162(8) 0.051(3) Uani 1 d U .
O2 O 0.8374(10) 0.9418(10) 0.0733(11) 0.075(4) Uani 1 d U .
O3 O 0.6731(12) 0.8997(9) 0.1583(8) 0.060(3) Uani 1 d U .
O4 O 0.6435(12) 0.9481(9) 0.0181(8) 0.064(4) Uani 1 d U .

loop_
_atom_type_symbol
_atom_type_description
_atom_type_scat_dispersion_real
_atom_type_scat_dispersion_imag
_atom_type_scat_source
C C 0.0033 0.0016 'International Tables Vol C Tables 4.2.6.8 and 6.1.1.4'
H H 0.0000 0.0000 'International Tables Vol C Tables 4.2.6.8 and 6.1.1.4'
N N 0.0061 0.0033 'International Tables Vol C Tables 4.2.6.8 and 6.1.1.4'
O O 0.0106 0.0060 'International Tables Vol C Tables 4.2.6.8 and 6.1.1.4'
S S 0.1246 0.1234 'International Tables Vol C Tables 4.2.6.8 and 6.1.1.4'
Cl Cl 0.1484 0.1585 'International Tables Vol C Tables 4.2.6.8 and 6.1.1.4'
Ni Ni 0.3393 1.1124 'International Tables Vol C Tables 4.2.6.8 and 6.1.1.4'

loop_
_geom_angle_atom_site_label_1
_geom_angle_atom_site_label_2
_geom_angle_atom_site_label_3
_geom_angle
_geom_angle_site_symmetry_1
_geom_angle_site_symmetry_3
_geom_angle_publ_flag
N1 Ni N3 91.0(4) . . ?
N1 Ni N2 94.6(4) . . ?
N3 Ni N2 102.1(4) . . ?
N1 Ni N4 161.5(5) . . ?
N3 Ni N4 93.1(4) . . ?
N2 Ni N4 102.2(4) . . ?
N1 Ni S 100.0(3) . . ?
N3 Ni S 153.4(3) . . ?
N2 Ni S 101.1(3) . . ?
N4 Ni S 69.2(3) . . ?
C14 S Ni 78.4(4) . . ?
C9 N1 C1 120.8(11) . . ?
C9 N1 Ni 126.5(9) . . ?
C1 N1 Ni 112.6(8) . . ?
C4 N2 C10 109.6(10) . . ?
C4 N2 C3 109.0(10) . . ?
C10 N2 C3 106.5(10) . . ?
C4 N2 Ni 113.0(8) . . ?
C10 N2 Ni 108.2(8) . . ?
C3 N2 Ni 110.3(8) . . ?
C7 N3 C6 117.3(10) . . ?
C7 N3 Ni 107.6(8) . . ?
C6 N3 Ni 118.0(8) . . ?
C18 N4 C14 119.4(11) . . ?
C18 N4 Ni 141.1(9) . . ?
C14 N4 Ni 99.2(8) . . ?
N1 C1 C2 108.9(12) . . ?
C3 C2 C1 113.9(12) . . ?
N2 C3 C2 116.4(11) . . ?
N2 C4 C5 115.1(11) . . ?
C6 C5 C4 113.9(12) . . ?
N3 C6 C5 113.1(10) . . ?
N3 C7 C11 108.4(10) . . ?
N3 C7 C8 112.5(11) . . ?
C11 C7 C8 111.4(12) . . ?
N3 C7 C12 112.0(11) . . ?
C11 C7 C12 106.8(12) . . ?
C8 C7 C12 105.6(10) . . ?
C9 C8 C7 119.0(11) . . ?
N1 C9 C8 124.2(11) . . ?
N1 C9 C13 122.8(12) . . ?
C8 C9 C13 112.7(10) . . ?
N4 C14 C15 118.4(13) . . ?
N4 C14 S 113.1(8) . . ?
C15 C14 S 128.4(11) . . ?
C16 C15 C14 121.6(14) . . ?
C15 C16 C17 119.9(13) . . ?
C18 C17 C16 117.0(14) . . ?
N4 C18 C17 123.7(14) . . ?
O3 Cl O1 110.9(7) . . ?
O3 Cl O4 109.6(8) . . ?
O1 Cl O4 109.6(8) . . ?
O3 Cl O2 108.9(8) . . ?
O1 Cl O2 110.3(7) . . ?
O4 Cl O2 107.4(9) . . ?

loop_
_geom_bond_atom_site_label_1
_geom_bond_atom_site_label_2
_geom_bond_distance
_geom_bond_site_symmetry_2
_geom_bond_publ_flag
Ni N1 2.022(9) . ?
Ni N3 2.041(10) . ?
Ni N2 2.081(10) . ?
Ni N4 2.095(11) . ?
Ni S 2.427(4) . ?
S C14 1.721(14) . ?
N1 C9 1.31(2) . ?
N1 C1 1.47(2) . ?
N2 C4 1.48(2) . ?
N2 C10 1.479(14) . ?
N2 C3 1.50(2) . ?
N3 C7 1.47(2) . ?
N3 C6 1.47(2) . ?
N4 C18 1.35(2) . ?
N4 C14 1.37(2) . ?
C1 C2 1.54(2) . ?
C2 C3 1.54(2) . ?
C4 C5 1.54(2) . ?
C5 C6 1.51(2) . ?
C7 C11 1.51(2) . ?
C7 C8 1.55(2) . ?
C7 C12 1.57(2) . ?
C8 C9 1.49(2) . ?
C9 C13 1.53(2) . ?
C14 C15 1.39(2) . ?
C15 C16 1.35(2) . ?
C16 C17 1.40(2) . ?
C17 C18 1.36(2) . ?
Cl O3 1.415(12) . ?
Cl O1 1.431(9) . ?
Cl O4 1.433(11) . ?
Cl O2 1.435(11) . ?
